data_7707981
loop_
_publ_author_name
'Wiedmaier, Nicholas R.'
'Schubert, Hartmut'
'Mayer, Hermann A.'
'Wesemann, Lars'

_publ_section_title
;
 Carbocyclic pincer carbene complexes of ruthenium: syntheses and
 reversible hydrogenation.
;
_journal_issue 34
_journal_name_full 'Dalton transactions (Cambridge, England : 2003)'
_journal_page_first 11814
_journal_page_last 11820
_journal_paper_doi 10.1039/d1dt02266k
_journal_volume 50
_journal_year 2021
_chemical_formula_sum 'C29 H47 Cl P2 Ru'
_chemical_formula_weight 594.12
_space_group_crystal_system monoclinic
_space_group_IT_number 14
_space_group_name_Hall '-P 2ybc'
_space_group_name_H-M_alt 'P 1 21/c 1'
_atom_sites_solution_hydrogens mixed
_audit_creation_method SHELXL-2014
_audit_update_record
;
2020-10-14 deposited with the CCDC.	2021-08-02 downloaded from the CCDC.
;
_cell_angle_alpha 90
_cell_angle_beta 104.829(2)
_cell_angle_gamma 90
_cell_formula_units_Z 4
_cell_length_a 13.4968(5)
_cell_length_b 17.6039(6)
_cell_length_c 12.2964(5)
_cell_measurement_reflns_used 9912
_cell_measurement_temperature 100(2)
_cell_measurement_theta_max 29.55
_cell_measurement_theta_min 3.38
_cell_volume 2824.27(18)
_computing_cell_refinement 'Bruker SAINT'
_computing_data_collection 'Bruker APEX2'
_computing_data_reduction 'Bruker SAINT'
_computing_molecular_graphics 'Bruker SHELXTL'
_computing_publication_material 'Bruker SHELXTL'
_computing_structure_refinement 'SHELXL-2014 (Sheldrick 2014)'
_computing_structure_solution 'SHELXS-97 (Sheldrick 2008)'
_diffrn_ambient_temperature 100(2)
_diffrn_detector_area_resol_mean 8.333
_diffrn_measured_fraction_theta_full 0.995
_diffrn_measured_fraction_theta_max 0.994
_diffrn_measurement_device_type 'Bruker APEX-II CCD'
_diffrn_measurement_method '\f and \w scans'
_diffrn_radiation_type MoK\a
_diffrn_radiation_wavelength 0.71073
_diffrn_reflns_av_R_equivalents 0.0254
_diffrn_reflns_av_unetI/netI 0.0251
_diffrn_reflns_Laue_measured_fraction_full 0.995
_diffrn_reflns_Laue_measured_fraction_max 0.994
_diffrn_reflns_limit_h_max 17
_diffrn_reflns_limit_h_min -18
_diffrn_reflns_limit_k_max 24
_diffrn_reflns_limit_k_min -24
_diffrn_reflns_limit_l_max 17
_diffrn_reflns_limit_l_min -17
_diffrn_reflns_number 30789
_diffrn_reflns_point_group_measured_fraction_full 0.995
_diffrn_reflns_point_group_measured_fraction_max 0.994
_diffrn_reflns_theta_full 25.242
_diffrn_reflns_theta_max 29.580
_diffrn_reflns_theta_min 3.360
_diffrn_source 'sealed tube'
_exptl_absorpt_coefficient_mu 0.779
_exptl_absorpt_correction_T_max 0.7459
_exptl_absorpt_correction_T_min 0.7061
_exptl_absorpt_correction_type multi-scan
_exptl_absorpt_process_details 'SADABS V2008/1 (Bruker AXS)'
_exptl_crystal_colour orange
_exptl_crystal_density_diffrn 1.397
_exptl_crystal_description prism
_exptl_crystal_F_000 1248
_exptl_crystal_size_max 0.19
_exptl_crystal_size_mid 0.16
_exptl_crystal_size_min 0.15
_refine_diff_density_max 0.806
_refine_diff_density_min -0.403
_refine_diff_density_rms 0.070
_refine_ls_extinction_method none
_refine_ls_goodness_of_fit_ref 1.033
_refine_ls_hydrogen_treatment mixed
_refine_ls_matrix_type full
_refine_ls_number_parameters 322
_refine_ls_number_reflns 7884
_refine_ls_number_restraints 0
_refine_ls_restrained_S_all 1.033
_refine_ls_R_factor_all 0.0307
_refine_ls_R_factor_gt 0.0247
_refine_ls_shift/su_max 0.001
_refine_ls_shift/su_mean 0.000
_refine_ls_structure_factor_coef Fsqd
_refine_ls_weighting_details 'w=1/[\s^2^(Fo^2^)+(0.0291P)^2^+1.5907P] where P=(Fo^2^+2Fc^2^)/3'
_refine_ls_weighting_scheme calc
_refine_ls_wR_factor_gt 0.0593
_refine_ls_wR_factor_ref 0.0620
_reflns_Friedel_coverage 0.000
_reflns_number_gt 6944
_reflns_number_total 7884
_reflns_threshold_expression 'I > 2\s(I)'
_cod_data_source_file d1dt02266k2.cif
_cod_data_source_block NW57_0ma
_cod_depositor_comments 'Adding full bibliography for 7707980--7707982.cif.'
_cod_original_sg_symbol_H-M 'P 21/c'
_cod_database_code 7707981
_shelx_space_group_comment
;
The symmetry employed for this shelxl refinement is uniquely defined
by the following loop, which should always be used as a source of
symmetry information in preference to the above space-group names.
They are only intended as comments.
;
_shelxl_version_number 2014-3

loop_
_space_group_symop_operation_xyz
'x, y, z'
'-x, y+1/2, -z+1/2'
'-x, -y, -z'
'x, -y-1/2, z-1/2'

loop_
_atom_site_label
_atom_site_type_symbol
_atom_site_fract_x
_atom_site_fract_y
_atom_site_fract_z
_atom_site_U_iso_or_equiv
_atom_site_adp_type
_atom_site_occupancy
_atom_site_site_symmetry_order
_atom_site_calc_flag
_atom_site_refinement_flags_posn
_atom_site_refinement_flags_adp
_atom_site_refinement_flags_occupancy
_atom_site_disorder_assembly
_atom_site_disorder_group
Ru1 Ru 0.28854(2) 0.57129(2) 0.24136(2) 0.01198(4) Uani 1 1 d . . . . .
P1 P 0.21509(3) 0.51175(2) 0.37105(3) 0.01351(8) Uani 1 1 d . . . . .
C1 C -0.24959(13) 0.67455(10) 0.00688(16) 0.0250(4) Uani 1 1 d . . . . .
H1 H -0.3202 0.6618 -0.0091 0.030 Uiso 1 1 calc R U . . .
P2 P 0.33638(3) 0.64681(2) 0.10804(3) 0.01322(8) Uani 1 1 d . . . . .
C2 C -0.18256(12) 0.64880(9) 0.10468(15) 0.0216(3) Uani 1 1 d . . . . .
H2 H -0.2086 0.6201 0.1566 0.026 Uiso 1 1 calc R U . . .
C3 C -0.07659(11) 0.66401(8) 0.12936(14) 0.0163(3) Uani 1 1 d . . . . .
C4 C -0.01365(12) 0.63548(9) 0.23529(14) 0.0172(3) Uani 1 1 d . . . . .
H4 H -0.0520(14) 0.6179(10) 0.2809(16) 0.015(4) Uiso 1 1 d . . . . .
C5 C 0.08923(12) 0.62455(8) 0.27389(13) 0.0147(3) Uani 1 1 d . . . . .
C6 C 0.17010(11) 0.63670(8) 0.21402(12) 0.0139(3) Uani 1 1 d . . . . .
C7 C 0.15540(11) 0.69875(8) 0.13056(13) 0.0143(3) Uani 1 1 d . . . . .
C8 C 0.06691(12) 0.72778(8) 0.06491(13) 0.0161(3) Uani 1 1 d . . . . .
H8 H 0.0768 0.7687 0.0185 0.019 Uiso 1 1 calc R U . . .
C9 C -0.03950(11) 0.70819(8) 0.05226(13) 0.0158(3) Uani 1 1 d . . . . .
C10 C -0.11025(12) 0.73589(9) -0.04428(14) 0.0204(3) Uani 1 1 d . . . . .
H10 H -0.0863 0.7673 -0.0951 0.024 Uiso 1 1 calc R U . . .
C11 C -0.21365(13) 0.71880(10) -0.06746(15) 0.0242(3) Uani 1 1 d . . . . .
H11 H -0.2596 0.7374 -0.1341 0.029 Uiso 1 1 calc R U . . .
C13 C 0.25454(11) 0.72937(8) 0.11178(13) 0.0156(3) Uani 1 1 d . . . . .
H13A H 0.2880 0.7641 0.1737 0.019 Uiso 1 1 calc R U . . .
H13B H 0.2412 0.7576 0.0399 0.019 Uiso 1 1 calc R U . . .
C12 C 0.12854(12) 0.58892(9) 0.38897(13) 0.0169(3) Uani 1 1 d . . . . .
H12A H 0.0710 0.5686 0.4164 0.020 Uiso 1 1 calc R U . . .
H12B H 0.1659 0.6269 0.4437 0.020 Uiso 1 1 calc R U . . .
C18 C 0.29413(12) 0.48897(9) 0.51791(13) 0.0176(3) Uani 1 1 d . . . . .
C17 C 0.18597(13) 0.35505(9) 0.32905(14) 0.0214(3) Uani 1 1 d . . . . .
H17A H 0.1428 0.3145 0.2872 0.032 Uiso 1 1 calc R U . . .
H17B H 0.2049 0.3426 0.4094 0.032 Uiso 1 1 calc R U . . .
H17C H 0.2481 0.3600 0.3023 0.032 Uiso 1 1 calc R U . . .
C16 C 0.03195(13) 0.42401(10) 0.35810(16) 0.0254(4) Uani 1 1 d . . . . .
H16A H -0.0104 0.4696 0.3379 0.038 Uiso 1 1 calc R U . . .
H16B H 0.0540 0.4193 0.4402 0.038 Uiso 1 1 calc R U . . .
H16C H -0.0081 0.3791 0.3264 0.038 Uiso 1 1 calc R U . . .
C15 C 0.08956(13) 0.44348(9) 0.18252(14) 0.0199(3) Uani 1 1 d . . . . .
H15A H 0.1487 0.4437 0.1499 0.030 Uiso 1 1 calc R U . . .
H15B H 0.0541 0.4925 0.1681 0.030 Uiso 1 1 calc R U . . .
H15C H 0.0424 0.4027 0.1482 0.030 Uiso 1 1 calc R U . . .
C14 C 0.12661(12) 0.43022(8) 0.31078(14) 0.0176(3) Uani 1 1 d . . . . .
C19 C 0.23194(14) 0.45576(11) 0.59477(14) 0.0247(3) Uani 1 1 d . . . . .
H19A H 0.1743 0.4895 0.5953 0.037 Uiso 1 1 calc R U . . .
H19B H 0.2759 0.4509 0.6714 0.037 Uiso 1 1 calc R U . . .
H19C H 0.2058 0.4056 0.5669 0.037 Uiso 1 1 calc R U . . .
C20 C 0.38176(13) 0.43484(10) 0.51033(14) 0.0228(3) Uani 1 1 d . . . . .
H20A H 0.3542 0.3837 0.4907 0.034 Uiso 1 1 calc R U . . .
H20B H 0.4328 0.4333 0.5831 0.034 Uiso 1 1 calc R U . . .
H20C H 0.4141 0.4531 0.4524 0.034 Uiso 1 1 calc R U . . .
C21 C 0.34397(15) 0.56357(10) 0.57031(15) 0.0267(4) Uani 1 1 d . . . . .
H21A H 0.3768 0.5888 0.5176 0.040 Uiso 1 1 calc R U . . .
H21B H 0.3956 0.5524 0.6405 0.040 Uiso 1 1 calc R U . . .
H21C H 0.2913 0.5970 0.5862 0.040 Uiso 1 1 calc R U . . .
C22 C 0.29050(12) 0.61009(9) -0.04112(13) 0.0183(3) Uani 1 1 d . . . . .
C23 C 0.19798(13) 0.55810(9) -0.04377(14) 0.0216(3) Uani 1 1 d . . . . .
H23A H 0.1690 0.5401 -0.1208 0.032 Uiso 1 1 calc R U . . .
H23B H 0.1458 0.5866 -0.0182 0.032 Uiso 1 1 calc R U . . .
H23C H 0.2204 0.5145 0.0060 0.032 Uiso 1 1 calc R U . . .
C24 C 0.25480(14) 0.67271(10) -0.12958(14) 0.0261(4) Uani 1 1 d . . . . .
H24A H 0.2366 0.6500 -0.2049 0.039 Uiso 1 1 calc R U . . .
H24B H 0.3102 0.7095 -0.1245 0.039 Uiso 1 1 calc R U . . .
H24C H 0.1948 0.6985 -0.1158 0.039 Uiso 1 1 calc R U . . .
C26 C 0.46933(12) 0.68800(9) 0.13513(14) 0.0185(3) Uani 1 1 d . . . . .
C27 C 0.48896(13) 0.73519(11) 0.24355(16) 0.0272(4) Uani 1 1 d . . . . .
H27A H 0.5614 0.7497 0.2670 0.041 Uiso 1 1 calc R U . . .
H27B H 0.4715 0.7050 0.3030 0.041 Uiso 1 1 calc R U . . .
H27C H 0.4464 0.7811 0.2299 0.041 Uiso 1 1 calc R U . . .
C28 C 0.54697(12) 0.62250(10) 0.15602(15) 0.0235(3) Uani 1 1 d . . . . .
H28A H 0.5439 0.5963 0.0849 0.035 Uiso 1 1 calc R U . . .
H28B H 0.5305 0.5866 0.2098 0.035 Uiso 1 1 calc R U . . .
H28C H 0.6161 0.6428 0.1867 0.035 Uiso 1 1 calc R U . . .
C29 C 0.48536(13) 0.73922(10) 0.04059(16) 0.0257(4) Uani 1 1 d . . . . .
H29A H 0.4820 0.7086 -0.0268 0.038 Uiso 1 1 calc R U . . .
H29B H 0.5526 0.7637 0.0644 0.038 Uiso 1 1 calc R U . . .
H29C H 0.4317 0.7781 0.0236 0.038 Uiso 1 1 calc R U . . .
C25 C 0.37297(14) 0.56113(11) -0.07227(15) 0.0263(4) Uani 1 1 d . . . . .
H25A H 0.3433 0.5347 -0.1433 0.039 Uiso 1 1 calc R U . . .
H25B H 0.3988 0.5238 -0.0127 0.039 Uiso 1 1 calc R U . . .
H25C H 0.4295 0.5936 -0.0808 0.039 Uiso 1 1 calc R U . . .
Cl1 Cl 0.38234(3) 0.46000(2) 0.20590(3) 0.01953(10) Uani 0.9730(11) 1 d . . P A 1
H100 H 0.3448(19) 0.6331(15) 0.345(2) 0.046(7) Uiso 1 1 d . . . B 1
Cl2 Cl 0.3600(12) 0.6574(8) 0.3863(13) 0.01953(10) Uani 0.0270(11) 1 d . . P A 2

loop_
_atom_site_aniso_label
_atom_site_aniso_U_11
_atom_site_aniso_U_22
_atom_site_aniso_U_33
_atom_site_aniso_U_23
_atom_site_aniso_U_13
_atom_site_aniso_U_12
Ru1 0.01135(6) 0.01319(6) 0.01223(6) 0.00088(4) 0.00453(4) 0.00130(4)
P1 0.01507(18) 0.01343(16) 0.01312(17) 0.00136(13) 0.00562(14) 0.00138(14)
C1 0.0142(7) 0.0263(8) 0.0340(10) -0.0086(7) 0.0053(7) 0.0006(6)
P2 0.01171(17) 0.01647(17) 0.01225(17) 0.00106(14) 0.00449(14) 0.00006(13)
C2 0.0164(7) 0.0181(7) 0.0326(9) -0.0014(7) 0.0105(7) 0.0013(6)
C3 0.0147(7) 0.0132(6) 0.0230(8) -0.0018(6) 0.0087(6) 0.0032(5)
C4 0.0184(7) 0.0152(7) 0.0214(8) 0.0015(6) 0.0115(6) 0.0016(6)
C5 0.0185(7) 0.0122(6) 0.0158(7) 0.0001(5) 0.0085(6) 0.0013(5)
C6 0.0144(7) 0.0141(6) 0.0141(7) -0.0003(5) 0.0055(5) -0.0002(5)
C7 0.0145(7) 0.0134(6) 0.0161(7) -0.0014(5) 0.0059(5) -0.0005(5)
C8 0.0177(7) 0.0133(6) 0.0185(7) 0.0026(5) 0.0071(6) 0.0017(5)
C9 0.0152(7) 0.0132(6) 0.0197(7) -0.0029(6) 0.0061(6) 0.0030(5)
C10 0.0206(8) 0.0215(7) 0.0197(8) 0.0008(6) 0.0063(6) 0.0055(6)
C11 0.0179(8) 0.0298(9) 0.0227(8) -0.0055(7) 0.0012(6) 0.0064(7)
C13 0.0149(7) 0.0151(7) 0.0176(7) 0.0020(6) 0.0053(6) -0.0004(5)
C12 0.0199(7) 0.0165(7) 0.0168(7) 0.0021(6) 0.0090(6) 0.0037(6)
C18 0.0209(8) 0.0185(7) 0.0142(7) 0.0026(6) 0.0058(6) 0.0028(6)
C17 0.0264(8) 0.0164(7) 0.0226(8) 0.0009(6) 0.0086(7) -0.0006(6)
C16 0.0216(8) 0.0272(8) 0.0307(9) -0.0010(7) 0.0128(7) -0.0055(7)
C15 0.0207(8) 0.0175(7) 0.0203(8) -0.0015(6) 0.0031(6) -0.0015(6)
C14 0.0185(7) 0.0165(7) 0.0192(7) 0.0005(6) 0.0073(6) -0.0016(6)
C19 0.0265(9) 0.0315(9) 0.0180(8) 0.0059(7) 0.0089(7) 0.0033(7)
C20 0.0209(8) 0.0289(8) 0.0186(8) 0.0043(6) 0.0053(6) 0.0067(7)
C21 0.0325(9) 0.0250(8) 0.0186(8) -0.0009(7) -0.0009(7) -0.0007(7)
C22 0.0198(7) 0.0222(7) 0.0129(7) -0.0004(6) 0.0042(6) 0.0004(6)
C23 0.0221(8) 0.0233(8) 0.0180(7) -0.0035(6) 0.0025(6) -0.0030(6)
C24 0.0306(9) 0.0296(9) 0.0159(8) 0.0042(7) 0.0022(7) -0.0016(7)
C26 0.0135(7) 0.0235(8) 0.0194(7) 0.0021(6) 0.0059(6) -0.0016(6)
C27 0.0176(8) 0.0366(10) 0.0271(9) -0.0104(8) 0.0053(7) -0.0076(7)
C28 0.0143(7) 0.0306(9) 0.0266(9) 0.0073(7) 0.0069(6) 0.0024(6)
C29 0.0200(8) 0.0278(8) 0.0321(9) 0.0084(7) 0.0121(7) -0.0019(7)
C25 0.0280(9) 0.0336(9) 0.0192(8) -0.0051(7) 0.0097(7) 0.0037(7)
Cl1 0.0226(2) 0.01714(18) 0.02169(19) 0.00035(14) 0.01087(15) 0.00499(14)
Cl2 0.0226(2) 0.01714(18) 0.02169(19) 0.00035(14) 0.01087(15) 0.00499(14)

loop_
_atom_type_symbol
_atom_type_description
_atom_type_scat_dispersion_real
_atom_type_scat_dispersion_imag
_atom_type_scat_source
C C 0.0033 0.0016 'International Tables Vol C Tables 4.2.6.8 and 6.1.1.4'
H H 0.0000 0.0000 'International Tables Vol C Tables 4.2.6.8 and 6.1.1.4'
P P 0.1023 0.0942 'International Tables Vol C Tables 4.2.6.8 and 6.1.1.4'
Cl Cl 0.1484 0.1585 'International Tables Vol C Tables 4.2.6.8 and 6.1.1.4'
Ru Ru -1.2594 0.8363 'International Tables Vol C Tables 4.2.6.8 and 6.1.1.4'

loop_
_geom_angle_atom_site_label_1
_geom_angle_atom_site_label_2
_geom_angle_atom_site_label_3
_geom_angle
_geom_angle_site_symmetry_1
_geom_angle_site_symmetry_3
_geom_angle_publ_flag
C6 Ru1 P2 84.44(4) . . ?
C6 Ru1 P1 84.78(4) . . ?
P2 Ru1 P1 169.183(14) . . ?
C6 Ru1 Cl2 84.7(3) . . ?
P2 Ru1 Cl2 91.8(4) . . ?
P1 Ru1 Cl2 86.3(3) . . ?
C6 Ru1 Cl1 153.65(5) . . ?
P2 Ru1 Cl1 94.757(14) . . ?
P1 Ru1 Cl1 95.307(14) . . ?
C6 Ru1 H100 86.6(8) . . ?
P2 Ru1 H100 90.6(9) . . ?
P1 Ru1 H100 87.9(8) . . ?
Cl1 Ru1 H100 119.8(8) . . ?
C12 P1 C18 105.21(7) . . ?
C12 P1 C14 104.50(7) . . ?
C18 P1 C14 111.01(7) . . ?
C12 P1 Ru1 98.28(5) . . ?
C18 P1 Ru1 120.93(5) . . ?
C14 P1 Ru1 114.16(5) . . ?
C11 C1 C2 119.89(15) . . ?
C11 C1 H1 120.1 . . ?
C2 C1 H1 120.1 . . ?
C13 P2 C26 104.07(7) . . ?
C13 P2 C22 104.19(7) . . ?
C26 P2 C22 111.30(7) . . ?
C13 P2 Ru1 99.07(5) . . ?
C26 P2 Ru1 121.25(5) . . ?
C22 P2 Ru1 113.99(5) . . ?
C1 C2 C3 121.77(16) . . ?
C1 C2 H2 119.1 . . ?
C3 C2 H2 119.1 . . ?
C2 C3 C9 118.31(15) . . ?
C2 C3 C4 117.13(14) . . ?
C9 C3 C4 124.51(14) . . ?
C5 C4 C3 132.27(14) . . ?
C5 C4 H4 115.3(12) . . ?
C3 C4 H4 112.2(12) . . ?
C4 C5 C6 128.50(14) . . ?
C4 C5 C12 117.81(13) . . ?
C6 C5 C12 113.46(13) . . ?
C7 C6 C5 117.87(13) . . ?
C7 C6 Ru1 121.37(10) . . ?
C5 C6 Ru1 120.73(10) . . ?
C8 C7 C6 129.23(13) . . ?
C8 C7 C13 116.89(13) . . ?
C6 C7 C13 113.73(13) . . ?
C7 C8 C9 132.22(14) . . ?
C7 C8 H8 113.9 . . ?
C9 C8 H8 113.9 . . ?
C10 C9 C3 118.46(14) . . ?
C10 C9 C8 116.68(14) . . ?
C3 C9 C8 124.86(14) . . ?
C11 C10 C9 121.96(16) . . ?
C11 C10 H10 119.0 . . ?
C9 C10 H10 119.0 . . ?
C1 C11 C10 119.54(16) . . ?
C1 C11 H11 120.2 . . ?
C10 C11 H11 120.2 . . ?
C7 C13 P2 106.45(10) . . ?
C7 C13 H13A 110.4 . . ?
P2 C13 H13A 110.4 . . ?
C7 C13 H13B 110.4 . . ?
P2 C13 H13B 110.4 . . ?
H13A C13 H13B 108.6 . . ?
C5 C12 P1 105.97(10) . . ?
C5 C12 H12A 110.5 . . ?
P1 C12 H12A 110.5 . . ?
C5 C12 H12B 110.5 . . ?
P1 C12 H12B 110.5 . . ?
H12A C12 H12B 108.7 . . ?
C19 C18 C21 108.49(14) . . ?
C19 C18 C20 110.59(13) . . ?
C21 C18 C20 107.04(14) . . ?
C19 C18 P1 113.96(11) . . ?
C21 C18 P1 107.35(11) . . ?
C20 C18 P1 109.14(11) . . ?
C14 C17 H17A 109.5 . . ?
C14 C17 H17B 109.5 . . ?
H17A C17 H17B 109.5 . . ?
C14 C17 H17C 109.5 . . ?
H17A C17 H17C 109.5 . . ?
H17B C17 H17C 109.5 . . ?
C14 C16 H16A 109.5 . . ?
C14 C16 H16B 109.5 . . ?
H16A C16 H16B 109.5 . . ?
C14 C16 H16C 109.5 . . ?
H16A C16 H16C 109.5 . . ?
H16B C16 H16C 109.5 . . ?
C14 C15 H15A 109.5 . . ?
C14 C15 H15B 109.5 . . ?
H15A C15 H15B 109.5 . . ?
C14 C15 H15C 109.5 . . ?
H15A C15 H15C 109.5 . . ?
H15B C15 H15C 109.5 . . ?
C17 C14 C16 109.68(13) . . ?
C17 C14 C15 107.48(13) . . ?
C16 C14 C15 108.29(14) . . ?
C17 C14 P1 110.08(11) . . ?
C16 C14 P1 114.07(11) . . ?
C15 C14 P1 106.98(10) . . ?
C18 C19 H19A 109.5 . . ?
C18 C19 H19B 109.5 . . ?
H19A C19 H19B 109.5 . . ?
C18 C19 H19C 109.5 . . ?
H19A C19 H19C 109.5 . . ?
H19B C19 H19C 109.5 . . ?
C18 C20 H20A 109.5 . . ?
C18 C20 H20B 109.5 . . ?
H20A C20 H20B 109.5 . . ?
C18 C20 H20C 109.5 . . ?
H20A C20 H20C 109.5 . . ?
H20B C20 H20C 109.5 . . ?
C18 C21 H21A 109.5 . . ?
C18 C21 H21B 109.5 . . ?
H21A C21 H21B 109.5 . . ?
C18 C21 H21C 109.5 . . ?
H21A C21 H21C 109.5 . . ?
H21B C21 H21C 109.5 . . ?
C25 C22 C24 110.05(14) . . ?
C25 C22 C23 107.28(14) . . ?
C24 C22 C23 107.78(14) . . ?
C25 C22 P2 110.85(11) . . ?
C24 C22 P2 113.97(11) . . ?
C23 C22 P2 106.58(10) . . ?
C22 C23 H23A 109.5 . . ?
C22 C23 H23B 109.5 . . ?
H23A C23 H23B 109.5 . . ?
C22 C23 H23C 109.5 . . ?
H23A C23 H23C 109.5 . . ?
H23B C23 H23C 109.5 . . ?
C22 C24 H24A 109.5 . . ?
C22 C24 H24B 109.5 . . ?
H24A C24 H24B 109.5 . . ?
C22 C24 H24C 109.5 . . ?
H24A C24 H24C 109.5 . . ?
H24B C24 H24C 109.5 . . ?
C29 C26 C28 110.29(13) . . ?
C29 C26 C27 108.33(14) . . ?
C28 C26 C27 107.61(14) . . ?
C29 C26 P2 113.95(11) . . ?
C28 C26 P2 108.60(11) . . ?
C27 C26 P2 107.85(11) . . ?
C26 C27 H27A 109.5 . . ?
C26 C27 H27B 109.5 . . ?
H27A C27 H27B 109.5 . . ?
C26 C27 H27C 109.5 . . ?
H27A C27 H27C 109.5 . . ?
H27B C27 H27C 109.5 . . ?
C26 C28 H28A 109.5 . . ?
C26 C28 H28B 109.5 . . ?
H28A C28 H28B 109.5 . . ?
C26 C28 H28C 109.5 . . ?
H28A C28 H28C 109.5 . . ?
H28B C28 H28C 109.5 . . ?
C26 C29 H29A 109.5 . . ?
C26 C29 H29B 109.5 . . ?
H29A C29 H29B 109.5 . . ?
C26 C29 H29C 109.5 . . ?
H29A C29 H29C 109.5 . . ?
H29B C29 H29C 109.5 . . ?
C22 C25 H25A 109.5 . . ?
C22 C25 H25B 109.5 . . ?
H25A C25 H25B 109.5 . . ?
C22 C25 H25C 109.5 . . ?
H25A C25 H25C 109.5 . . ?
H25B C25 H25C 109.5 . . ?

loop_
_geom_bond_atom_site_label_1
_geom_bond_atom_site_label_2
_geom_bond_distance
_geom_bond_site_symmetry_2
_geom_bond_publ_flag
Ru1 C6 1.9286(15) . ?
Ru1 P2 2.3267(4) . ?
Ru1 P1 2.3311(4) . ?
Ru1 Cl2 2.351(17) . ?
Ru1 Cl1 2.4318(4) . ?
Ru1 H100 1.70(3) . ?
P1 C12 1.8413(15) . ?
P1 C18 1.8904(16) . ?
P1 C14 1.8927(16) . ?
C1 C11 1.380(3) . ?
C1 C2 1.383(3) . ?
C1 H1 0.9500 . ?
P2 C13 1.8332(15) . ?
P2 C26 1.8844(16) . ?
P2 C22 1.8931(16) . ?
C2 C3 1.410(2) . ?
C2 H2 0.9500 . ?
C3 C9 1.413(2) . ?
C3 C4 1.451(2) . ?
C4 C5 1.361(2) . ?
C4 H4 0.909(19) . ?
C5 C6 1.480(2) . ?
C5 C12 1.514(2) . ?
C6 C7 1.477(2) . ?
C7 C8 1.359(2) . ?
C7 C13 1.514(2) . ?
C8 C9 1.446(2) . ?
C8 H8 0.9500 . ?
C9 C10 1.407(2) . ?
C10 C11 1.384(2) . ?
C10 H10 0.9500 . ?
C11 H11 0.9500 . ?
C13 H13A 0.9900 . ?
C13 H13B 0.9900 . ?
C12 H12A 0.9900 . ?
C12 H12B 0.9900 . ?
C18 C19 1.532(2) . ?
C18 C21 1.540(2) . ?
C18 C20 1.540(2) . ?
C17 C14 1.533(2) . ?
C17 H17A 0.9800 . ?
C17 H17B 0.9800 . ?
C17 H17C 0.9800 . ?
C16 C14 1.537(2) . ?
C16 H16A 0.9800 . ?
C16 H16B 0.9800 . ?
C16 H16C 0.9800 . ?
C15 C14 1.545(2) . ?
C15 H15A 0.9800 . ?
C15 H15B 0.9800 . ?
C15 H15C 0.9800 . ?
C19 H19A 0.9800 . ?
C19 H19B 0.9800 . ?
C19 H19C 0.9800 . ?
C20 H20A 0.9800 . ?
C20 H20B 0.9800 . ?
C20 H20C 0.9800 . ?
C21 H21A 0.9800 . ?
C21 H21B 0.9800 . ?
C21 H21C 0.9800 . ?
C22 C25 1.532(2) . ?
C22 C24 1.537(2) . ?
C22 C23 1.542(2) . ?
C23 H23A 0.9800 . ?
C23 H23B 0.9800 . ?
C23 H23C 0.9800 . ?
C24 H24A 0.9800 . ?
C24 H24B 0.9800 . ?
C24 H24C 0.9800 . ?
C26 C29 1.530(2) . ?
C26 C28 1.535(2) . ?
C26 C27 1.535(2) . ?
C27 H27A 0.9800 . ?
C27 H27B 0.9800 . ?
C27 H27C 0.9800 . ?
C28 H28A 0.9800 . ?
C28 H28B 0.9800 . ?
C28 H28C 0.9800 . ?
C29 H29A 0.9800 . ?
C29 H29B 0.9800 . ?
C29 H29C 0.9800 . ?
C25 H25A 0.9800 . ?
C25 H25B 0.9800 . ?
C25 H25C 0.9800 . ?

loop_
_geom_torsion_atom_site_label_1
_geom_torsion_atom_site_label_2
_geom_torsion_atom_site_label_3
_geom_torsion_atom_site_label_4
_geom_torsion
_geom_torsion_site_symmetry_1
_geom_torsion_site_symmetry_2
_geom_torsion_site_symmetry_3
_geom_torsion_site_symmetry_4
_geom_torsion_publ_flag
C11 C1 C2 C3 -2.5(3) . . . . ?
C1 C2 C3 C9 1.3(2) . . . . ?
C1 C2 C3 C4 178.87(15) . . . . ?
C2 C3 C4 C5 162.96(16) . . . . ?
C9 C3 C4 C5 -19.7(3) . . . . ?
C3 C4 C5 C6 -2.6(3) . . . . ?
C3 C4 C5 C12 -176.62(15) . . . . ?
C4 C5 C6 C7 32.8(2) . . . . ?
C12 C5 C6 C7 -152.95(13) . . . . ?
C4 C5 C6 Ru1 -145.30(14) . . . . ?
C12 C5 C6 Ru1 28.93(17) . . . . ?
C5 C6 C7 C8 -29.9(2) . . . . ?
Ru1 C6 C7 C8 148.24(14) . . . . ?
C5 C6 C7 C13 154.79(13) . . . . ?
Ru1 C6 C7 C13 -27.10(17) . . . . ?
C6 C7 C8 C9 -1.4(3) . . . . ?
C13 C7 C8 C9 173.83(15) . . . . ?
C2 C3 C9 C10 1.1(2) . . . . ?
C4 C3 C9 C10 -176.27(14) . . . . ?
C2 C3 C9 C8 -179.16(14) . . . . ?
C4 C3 C9 C8 3.5(2) . . . . ?
C7 C8 C9 C10 -163.29(16) . . . . ?
C7 C8 C9 C3 16.9(3) . . . . ?
C3 C9 C10 C11 -2.4(2) . . . . ?
C8 C9 C10 C11 177.81(15) . . . . ?
C2 C1 C11 C10 1.2(3) . . . . ?
C9 C10 C11 C1 1.3(2) . . . . ?
C8 C7 C13 P2 -134.45(12) . . . . ?
C6 C7 C13 P2 41.50(15) . . . . ?
C26 P2 C13 C7 -161.07(10) . . . . ?
C22 P2 C13 C7 82.21(11) . . . . ?
Ru1 P2 C13 C7 -35.50(10) . . . . ?
C4 C5 C12 P1 130.82(13) . . . . ?
C6 C5 C12 P1 -44.08(15) . . . . ?
C18 P1 C12 C5 162.63(10) . . . . ?
C14 P1 C12 C5 -80.37(11) . . . . ?
Ru1 P1 C12 C5 37.33(10) . . . . ?
C12 P1 C18 C19 65.67(13) . . . . ?
C14 P1 C18 C19 -46.81(13) . . . . ?
Ru1 P1 C18 C19 175.36(10) . . . . ?
C12 P1 C18 C21 -54.49(13) . . . . ?
C14 P1 C18 C21 -166.96(11) . . . . ?
Ru1 P1 C18 C21 55.20(12) . . . . ?
C12 P1 C18 C20 -170.17(11) . . . . ?
C14 P1 C18 C20 77.36(12) . . . . ?
Ru1 P1 C18 C20 -60.48(12) . . . . ?
C12 P1 C14 C17 -160.45(11) . . . . ?
C18 P1 C14 C17 -47.52(13) . . . . ?
Ru1 P1 C14 C17 93.35(11) . . . . ?
C12 P1 C14 C16 -36.67(14) . . . . ?
C18 P1 C14 C16 76.26(13) . . . . ?
Ru1 P1 C14 C16 -142.87(11) . . . . ?
C12 P1 C14 C15 83.06(11) . . . . ?
C18 P1 C14 C15 -164.01(10) . . . . ?
Ru1 P1 C14 C15 -23.14(12) . . . . ?
C13 P2 C22 C25 159.05(12) . . . . ?
C26 P2 C22 C25 47.47(14) . . . . ?
Ru1 P2 C22 C25 -94.06(11) . . . . ?
C13 P2 C22 C24 34.24(13) . . . . ?
C26 P2 C22 C24 -77.34(13) . . . . ?
Ru1 P2 C22 C24 141.13(11) . . . . ?
C13 P2 C22 C23 -84.52(11) . . . . ?
C26 P2 C22 C23 163.91(10) . . . . ?
Ru1 P2 C22 C23 22.38(12) . . . . ?
C13 P2 C26 C29 -67.19(13) . . . . ?
C22 P2 C26 C29 44.47(14) . . . . ?
Ru1 P2 C26 C29 -177.20(10) . . . . ?
C13 P2 C26 C28 169.45(11) . . . . ?
C22 P2 C26 C28 -78.89(12) . . . . ?
Ru1 P2 C26 C28 59.44(12) . . . . ?
C13 P2 C26 C27 53.11(13) . . . . ?
C22 P2 C26 C27 164.77(11) . . . . ?
Ru1 P2 C26 C27 -56.90(13) . . . . ?
